data_2104713
loop_
_publ_author_name
'Ye, Heng-Yun'
'Chen, Li-Zhuang'
'Xiong, Ren-Gen'

_publ_section_title
;
 Reversible phase transition of pyridinium-3-carboxylic acid
 perchlorate
;
_journal_coeditor_code HW5007
_journal_issue 3
_journal_name_full 'Acta Crystallographica Section B'
_journal_page_first 387
_journal_page_last 395
_journal_paper_doi 10.1107/S0108768110001576
_journal_volume 66
_journal_year 2010
_chemical_formula_moiety 'C6 H6 N O2, Cl O4 '
_chemical_formula_sum 'C6 H6 Cl N O6'
_chemical_formula_weight 223.57
_chemical_name_systematic
;
 ?
;
_space_group_IT_number 14
_symmetry_cell_setting monoclinic
_symmetry_space_group_name_Hall '-P 2ybc'
_symmetry_space_group_name_H-M 'P 1 21/c 1'
_atom_sites_solution_hydrogens difmap
_atom_sites_solution_primary direct
_atom_sites_solution_secondary difmap
_audit_creation_method SHELXL-97
_cell_angle_alpha 90.00
_cell_angle_beta 112.817(10)
_cell_angle_gamma 90.00
_cell_formula_units_Z 4
_cell_length_a 7.404(6)
_cell_length_b 16.793(11)
_cell_length_c 7.751(6)
_cell_measurement_reflns_used 1607
_cell_measurement_temperature 148(2)
_cell_measurement_theta_max 27.4623
_cell_measurement_theta_min 3.1370
_cell_volume 888.3(12)
_computing_cell_refinement 'crystalclear (Rigaku, 2005)'
_computing_data_collection 'crystalclear (Rigaku, 2005)'
_computing_data_reduction 'crystalclear (Rigaku, 2005)'
_computing_molecular_graphics 'SHELXtl (Sheldrick, 2008); diamond (Brandenburg & Putz, 2005)'
_computing_publication_material 'SHELXtl (Sheldrick, 2008)'
_computing_structure_refinement 'SHELXtl (Sheldrick, 2008)'
_computing_structure_solution 'SHELXtl (Sheldrick, 2008)'
_diffrn_ambient_temperature 148(2)
_diffrn_detector_area_resol_mean 28.5714
_diffrn_measured_fraction_theta_full 0.991
_diffrn_measured_fraction_theta_max 0.991
_diffrn_measurement_device_type 'Saturn724+ (4x4 bin mode)'
_diffrn_measurement_method CCD_Profile_fitting
_diffrn_radiation_monochromator graphite
_diffrn_radiation_source 'Rotating anode target'
_diffrn_radiation_type MoK\a
_diffrn_radiation_wavelength 0.71073
_diffrn_reflns_av_R_equivalents 0.0275
_diffrn_reflns_av_sigmaI/netI 0.0211
_diffrn_reflns_limit_h_max 9
_diffrn_reflns_limit_h_min -9
_diffrn_reflns_limit_k_max 21
_diffrn_reflns_limit_k_min -21
_diffrn_reflns_limit_l_max 10
_diffrn_reflns_limit_l_min -10
_diffrn_reflns_number 9255
_diffrn_reflns_theta_full 27.49
_diffrn_reflns_theta_max 27.49
_diffrn_reflns_theta_min 3.45
_exptl_absorpt_coefficient_mu 0.435
_exptl_absorpt_correction_T_max 1.0000
_exptl_absorpt_correction_T_min 0.8765
_exptl_absorpt_correction_type multi-scan
_exptl_absorpt_process_details crystalclear
_exptl_crystal_colour colorless
_exptl_crystal_density_diffrn 1.672
_exptl_crystal_density_method 'not measured'
_exptl_crystal_description block
_exptl_crystal_F_000 456
_exptl_crystal_size_max 0.45
_exptl_crystal_size_mid 0.40
_exptl_crystal_size_min 0.40
_refine_diff_density_max 0.820
_refine_diff_density_min -0.566
_refine_ls_extinction_method none
_refine_ls_goodness_of_fit_ref 1.093
_refine_ls_hydrogen_treatment constr
_refine_ls_matrix_type full
_refine_ls_number_parameters 141
_refine_ls_number_reflns 2013
_refine_ls_number_restraints 6
_refine_ls_restrained_S_all 1.114
_refine_ls_R_factor_all 0.0635
_refine_ls_R_factor_gt 0.0585
_refine_ls_shift/su_max 0.000
_refine_ls_shift/su_mean 0.000
_refine_ls_structure_factor_coef Fsqd
_refine_ls_weighting_details 'calc w=1/[\s^2^(Fo^2^)+(0.0673P)^2^+1.3927P] where P=(Fo^2^+2Fc^2^)/3'
_refine_ls_weighting_scheme calc
_refine_ls_wR_factor_gt 0.1425
_refine_ls_wR_factor_ref 0.1468
_reflns_number_gt 1823
_reflns_number_total 2013
_reflns_threshold_expression >2sigma(I)
_cod_data_source_file hw5007.cif
_cod_data_source_block 148K
_cod_depositor_comments
;
The following automatic conversions were performed:
'_exptl_absorpt_correction_type' value 'Multi-scan' changed to
'multi-scan' according to
'/home/saulius/struct/CIF-dictionaries/cif_core.dic' dictionary named
'cif_core.dic' version 2.4.1 from 2010-06-29.

Automatic conversion script
Id: cif_fix_enum 1527 2010-12-29 10:47:43Z saulius 
;
_cod_original_cell_volume 888.3(11)
_cod_original_sg_symbol_H-M 'P 21/c'
_cod_database_code 2104713

loop_
_symmetry_equiv_pos_as_xyz
'x, y, z'
'-x, y+1/2, -z+1/2'
'-x, -y, -z'
'x, -y-1/2, z-1/2'

loop_
_atom_site_type_symbol
_atom_site_label
_atom_site_fract_x
_atom_site_fract_y
_atom_site_fract_z
_atom_site_U_iso_or_equiv
_atom_site_adp_type
_atom_site_calc_flag
_atom_site_refinement_flags
_atom_site_occupancy
_atom_site_disorder_assembly
_atom_site_disorder_group
Cl Cl1 -0.07996(9) 0.36420(4) 0.31165(9) 0.0267(2) Uani d P 0.832(4) A 1
O O3 -0.2010(6) 0.36234(17) 0.4119(5) 0.0479(9) Uani d P 0.832(4) A 1
O O4 0.1281(4) 0.36979(19) 0.4308(4) 0.0500(8) Uani d P 0.832(4) A 1
O O5 -0.1014(5) 0.29018(16) 0.2027(4) 0.0355(7) Uani d P 0.832(4) A 1
O O6 -0.1309(6) 0.4297(2) 0.1827(5) 0.0293(7) Uani d P 0.832(4) A 1
Cl Cl1' -0.07996(9) 0.36420(4) 0.31165(9) 0.0267(2) Uani d PD 0.168(4) A 2
O O3' -0.282(2) 0.3616(10) 0.311(3) 0.0479(9) Uani d PD 0.168(4) A 2
O O4' 0.038(2) 0.3953(10) 0.4951(18) 0.0500(8) Uani d PD 0.168(4) A 2
O O5' -0.053(3) 0.2858(8) 0.277(2) 0.0355(7) Uani d PD 0.168(4) A 2
O O6' -0.092(4) 0.4184(12) 0.171(3) 0.0293(7) Uani d PD 0.168(4) A 2
O O1 0.3404(4) 0.25126(14) 0.3384(5) 0.0627(9) Uani d . 1 . .
H H1 0.2400 0.2740 0.3400 0.094 Uiso calc R 1 . .
O O2 0.1877(3) 0.13967(14) 0.3688(3) 0.0413(6) Uani d . 1 . .
N N1 0.7809(3) 0.12926(13) 0.2821(3) 0.0239(5) Uani d . 1 . .
H H1A 0.8832 0.1555 0.2809 0.029 Uiso calc R 1 . .
C C1 0.7754(4) 0.05039(16) 0.2583(4) 0.0284(6) Uani d . 1 . .
H H1B 0.8813 0.0238 0.2425 0.034 Uiso calc R 1 . .
C C2 0.6165(4) 0.00770(16) 0.2568(4) 0.0308(6) Uani d . 1 . .
H H2A 0.6101 -0.0483 0.2377 0.037 Uiso calc R 1 . .
C C3 0.4660(4) 0.04749(16) 0.2834(4) 0.0268(5) Uani d . 1 . .
H H3A 0.3553 0.0190 0.2838 0.032 Uiso calc R 1 . .
C C4 0.4779(3) 0.12953(15) 0.3098(3) 0.0226(5) Uani d . 1 . .
C C5 0.6387(3) 0.17005(15) 0.3077(3) 0.0227(5) Uani d . 1 . .
H H5A 0.6482 0.2262 0.3242 0.027 Uiso calc R 1 . .
C C6 0.3180(4) 0.17335(18) 0.3414(4) 0.0331(6) Uani d . 1 . .

loop_
_atom_site_aniso_label
_atom_site_aniso_U_11
_atom_site_aniso_U_22
_atom_site_aniso_U_33
_atom_site_aniso_U_12
_atom_site_aniso_U_13
_atom_site_aniso_U_23
Cl1 0.0250(3) 0.0220(3) 0.0301(4) 0.0004(2) 0.0076(3) 0.0043(2)
O3 0.076(2) 0.0384(14) 0.052(2) -0.0052(15) 0.050(2) -0.0047(15)
O4 0.0280(14) 0.064(2) 0.0438(16) 0.0028(12) -0.0023(11) -0.0011(14)
O5 0.0487(19) 0.0216(11) 0.0420(18) 0.0048(11) 0.0238(16) 0.0037(13)
O6 0.033(2) 0.0220(15) 0.0358(12) 0.0056(10) 0.0163(11) 0.0021(11)
Cl1' 0.0250(3) 0.0220(3) 0.0301(4) 0.0004(2) 0.0076(3) 0.0043(2)
O3' 0.076(2) 0.0384(14) 0.052(2) -0.0052(15) 0.050(2) -0.0047(15)
O4' 0.0280(14) 0.064(2) 0.0438(16) 0.0028(12) -0.0023(11) -0.0011(14)
O5' 0.0487(19) 0.0216(11) 0.0420(18) 0.0048(11) 0.0238(16) 0.0037(13)
O6' 0.033(2) 0.0220(15) 0.0358(12) 0.0056(10) 0.0163(11) 0.0021(11)
O1 0.0571(16) 0.0334(13) 0.125(3) 0.0217(11) 0.0659(18) 0.0207(14)
O2 0.0232(10) 0.0509(14) 0.0582(14) 0.0076(9) 0.0248(10) 0.0174(11)
N1 0.0177(9) 0.0275(11) 0.0299(11) -0.0008(8) 0.0128(8) 0.0013(8)
C1 0.0285(13) 0.0299(13) 0.0293(13) 0.0087(10) 0.0139(11) 0.0010(10)
C2 0.0380(15) 0.0212(12) 0.0340(14) -0.0004(11) 0.0150(12) -0.0023(11)
C3 0.0227(11) 0.0272(13) 0.0291(13) -0.0059(10) 0.0086(10) 0.0007(10)
C4 0.0165(11) 0.0247(12) 0.0268(12) 0.0028(9) 0.0085(9) 0.0045(9)
C5 0.0203(11) 0.0225(12) 0.0267(12) 0.0004(9) 0.0108(9) 0.0021(9)
C6 0.0227(12) 0.0350(15) 0.0465(16) 0.0087(11) 0.0188(12) 0.0106(12)

loop_
_atom_type_symbol
_atom_type_description
_atom_type_scat_dispersion_real
_atom_type_scat_dispersion_imag
_atom_type_scat_source
C C 0.0033 0.0016 'International Tables Vol C Tables 4.2.6.8 and 6.1.1.4'
H H 0.0000 0.0000 'International Tables Vol C Tables 4.2.6.8 and 6.1.1.4'
N N 0.0061 0.0033 'International Tables Vol C Tables 4.2.6.8 and 6.1.1.4'
O O 0.0106 0.0060 'International Tables Vol C Tables 4.2.6.8 and 6.1.1.4'
Cl Cl 0.1484 0.1585 'International Tables Vol C Tables 4.2.6.8 and 6.1.1.4'

loop_
_geom_angle_atom_site_label_1
_geom_angle_atom_site_label_2
_geom_angle_atom_site_label_3
_geom_angle_site_symmetry_1
_geom_angle_site_symmetry_3
_geom_angle
_geom_angle_publ_flag
O3 Cl1 O6 . . 110.69(18) ?
O3 Cl1 O4 . . 113.4(2) ?
O6 Cl1 O4 . . 108.6(2) ?
O3 Cl1 O5 . . 110.47(19) ?
O6 Cl1 O5 . . 107.8(2) ?
O4 Cl1 O5 . . 105.61(18) ?
C6 O1 H1 . . 109.5 ?
C5 N1 C1 . . 123.1(2) ?
C5 N1 H1A . . 118.4 ?
C1 N1 H1A . . 118.4 ?
N1 C1 C2 . . 119.9(2) ?
N1 C1 H1B . . 120.1 ?
C2 C1 H1B . . 120.1 ?
C1 C2 C3 . . 118.9(3) ?
C1 C2 H2A . . 120.5 ?
C3 C2 H2A . . 120.5 ?
C2 C3 C4 . . 119.5(2) ?
C2 C3 H3A . . 120.2 ?
C4 C3 H3A . . 120.2 ?
C5 C4 C3 . . 119.6(2) ?
C5 C4 C6 . . 120.2(2) ?
C3 C4 C6 . . 120.2(2) ?
N1 C5 C4 . . 118.9(2) ?
N1 C5 H5A . . 120.5 ?
C4 C5 H5A . . 120.5 ?
O2 C6 O1 . . 125.6(3) ?
O2 C6 C4 . . 122.5(3) ?
O1 C6 C4 . . 111.9(2) ?

loop_
_geom_bond_atom_site_label_1
_geom_bond_atom_site_label_2
_geom_bond_site_symmetry_2
_geom_bond_distance
_geom_bond_publ_flag
Cl1 O3 . 1.396(3) ?
Cl1 O6 . 1.434(3) ?
Cl1 O4 . 1.460(3) ?
Cl1 O5 . 1.476(3) ?
O1 C6 . 1.320(4) ?
O1 H1 . 0.8400 ?
O2 C6 . 1.207(3) ?
N1 C5 . 1.334(3) ?
N1 C1 . 1.336(4) ?
N1 H1A . 0.8800 ?
C1 C2 . 1.374(4) ?
C1 H1B . 0.9500 ?
C2 C3 . 1.381(4) ?
C2 H2A . 0.9500 ?
C3 C4 . 1.391(4) ?
C3 H3A . 0.9500 ?
C4 C5 . 1.377(3) ?
C4 C6 . 1.493(3) ?
C5 H5A . 0.9500 ?

loop_
_geom_hbond_atom_site_label_D
_geom_hbond_atom_site_label_H
_geom_hbond_atom_site_label_A
_geom_hbond_site_symmetry_A
_geom_hbond_distance_DH
_geom_hbond_distance_HA
_geom_hbond_distance_DA
_geom_hbond_angle_DHA
O1 H1 O4 . 0.84 2.05 2.796(4) 147.0
O1 H1 O5 . 0.84 2.35 3.092(5) 148.1
N1 H1A O2 1_655 0.88 2.10 2.825(4) 138.7
N1 H1A O5 1_655 0.88 2.35 2.976(4) 127.8
C1 H1B O6 2_645 0.95 2.33 3.211(5) 154.3
C3 H3A O6 2_545 0.95 2.33 3.263(4) 168.3
C5 H5A O3 1_655 0.95 2.52 3.427(4) 159.8
